data_4518753
loop_
_publ_author_name
'Marpna, Ibakyntiew D.'
'Shangpliang, O. Risuklang'
'Wanniang, Kmendashisha'
'Kshiar, Baskhemlang'
'Lipon, Tyrchain Mitre'
'Laloo, Badaker M.'
'Myrboh, Bekington'

_publ_section_title
;
 Trifluoroacetic Acid-Mediated Oxidative Self-Condensation of
 Acetophenones in the Presence of SeO2: A Serendipitous Approach for the
 Synthesis of Fused [1,3]Dioxolo[4,5-d][1,3]dioxoles
;
_journal_name_full 'ACS Omega'
_journal_paper_doi 10.1021/acsomega.1c01466
_journal_year 2021
_chemical_formula_moiety 'C30 H30 O6'
_chemical_formula_sum 'C30 H30 O6'
_chemical_formula_weight 486.54
_space_group_crystal_system triclinic
_space_group_IT_number 2
_space_group_name_Hall '-P 1'
_space_group_name_H-M_alt 'P -1'
_atom_sites_solution_hydrogens geom
_atom_sites_solution_primary dual
_audit_creation_date 2019-01-31
_audit_creation_method
;
Olex2 1.2
(compiled 2017.08.10 svn.r3458 for OlexSys, GUI svn.r5381)
;
_cell_angle_alpha 103.762(7)
_cell_angle_beta 96.584(6)
_cell_angle_gamma 90.048(6)
_cell_formula_units_Z 2
_cell_length_a 9.1302(6)
_cell_length_b 11.5971(10)
_cell_length_c 12.5478(9)
_cell_measurement_reflns_used 2160
_cell_measurement_temperature 293.55(11)
_cell_measurement_theta_max 28.5810
_cell_measurement_theta_min 3.8730
_cell_volume 1281.41(17)
_computing_cell_refinement 'CrysAlisPro 1.171.38.43 (Rigaku OD, 2015)'
_computing_data_collection 'CrysAlisPro 1.171.38.43 (Rigaku OD, 2015)'
_computing_data_reduction 'CrysAlisPro 1.171.38.43 (Rigaku OD, 2015)'
_computing_molecular_graphics 'Olex2 (Dolomanov et al., 2009)'
_computing_publication_material 'Olex2 (Dolomanov et al., 2009)'
_computing_structure_refinement 'ShelXL (Sheldrick, 2015)'
_computing_structure_solution 'ShelXT (Sheldrick, 2015)'
_diffrn_ambient_environment air
_diffrn_ambient_temperature 293.55(11)
_diffrn_detector 'CCD plate'
_diffrn_detector_area_resol_mean 8.0640
_diffrn_detector_type Eos
_diffrn_measured_fraction_theta_full 0.993
_diffrn_measured_fraction_theta_max 0.991
_diffrn_measurement_details
;
List of Runs (angles in degrees, time in seconds):

  # Type    Start    End  Width  t~exp~   \w     \q     \k     \f   Frames
--------------------------------------------------------------------------
  1  \w     -6.00  89.00   1.00    5.75    --   19.93  37.00  30.00   95
  2  \w     38.00  94.00   1.00    5.75    --   19.93 178.00-120.00   56
  3  \w    -36.00  60.00   1.00    5.75    --   19.93 -19.00-180.00   96
  4  \w    -24.00  20.00   1.00    5.75    --  -17.51 -99.00-150.00   44
  5  \w    -24.00  24.00   1.00    5.75    --  -17.51 -99.00  30.00   48
;
_diffrn_measurement_device 'four-circle diffractometer'
_diffrn_measurement_device_type 'Xcalibur, Eos, Gemini'
_diffrn_measurement_method '\w scans'
_diffrn_orient_matrix_type 'CrysAlisPro convention (1999,Acta A55,543-557)'
_diffrn_orient_matrix_UB_11 0.0162615000
_diffrn_orient_matrix_UB_12 -0.0611880000
_diffrn_orient_matrix_UB_13 -0.0105341000
_diffrn_orient_matrix_UB_21 -0.0138140000
_diffrn_orient_matrix_UB_22 -0.0044353000
_diffrn_orient_matrix_UB_23 -0.0576446000
_diffrn_orient_matrix_UB_31 0.0752704000
_diffrn_orient_matrix_UB_32 0.0143124000
_diffrn_orient_matrix_UB_33 -0.0010998000
_diffrn_radiation_monochromator graphite
_diffrn_radiation_probe x-ray
_diffrn_radiation_type MoK\a
_diffrn_radiation_wavelength 0.71073
_diffrn_reflns_av_R_equivalents 0.0219
_diffrn_reflns_av_unetI/netI 0.0511
_diffrn_reflns_Laue_measured_fraction_full 0.993
_diffrn_reflns_Laue_measured_fraction_max 0.991
_diffrn_reflns_limit_h_max 9
_diffrn_reflns_limit_h_min -11
_diffrn_reflns_limit_k_max 14
_diffrn_reflns_limit_k_min -10
_diffrn_reflns_limit_l_max 15
_diffrn_reflns_limit_l_min -15
_diffrn_reflns_number 8081
_diffrn_reflns_point_group_measured_fraction_full 0.993
_diffrn_reflns_point_group_measured_fraction_max 0.991
_diffrn_reflns_theta_full 26.000
_diffrn_reflns_theta_max 26.367
_diffrn_reflns_theta_min 3.367
_diffrn_source 'fine-focus sealed X-ray tube'
_diffrn_source_type 'Enhance (Mo) X-ray Source'
_exptl_absorpt_coefficient_mu 0.087
_exptl_absorpt_correction_T_max 1.00000
_exptl_absorpt_correction_T_min 0.85435
_exptl_absorpt_correction_type multi-scan
_exptl_absorpt_process_details
;
CrysAlisPro 1.171.38.43 (Rigaku Oxford Diffraction, 2015)
Empirical absorption correction using spherical harmonics,
 implemented in SCALE3 ABSPACK scaling algorithm.
;
_exptl_crystal_colour colourless
_exptl_crystal_colour_primary colourless
_exptl_crystal_density_diffrn 1.261
_exptl_crystal_description needle
_exptl_crystal_F_000 516
_exptl_crystal_size_max 0.29
_exptl_crystal_size_mid 0.13
_exptl_crystal_size_min 0.11
_refine_diff_density_max 0.178
_refine_diff_density_min -0.193
_refine_diff_density_rms 0.035
_refine_ls_extinction_method none
_refine_ls_goodness_of_fit_ref 1.027
_refine_ls_hydrogen_treatment constr
_refine_ls_matrix_type full
_refine_ls_number_parameters 331
_refine_ls_number_reflns 5199
_refine_ls_number_restraints 0
_refine_ls_restrained_S_all 1.027
_refine_ls_R_factor_all 0.0815
_refine_ls_R_factor_gt 0.0502
_refine_ls_shift/su_max 0.000
_refine_ls_shift/su_mean 0.000
_refine_ls_structure_factor_coef Fsqd
_refine_ls_weighting_details 'w=1/[\s^2^(Fo^2^)+(0.0573P)^2^+0.0288P] where P=(Fo^2^+2Fc^2^)/3'
_refine_ls_weighting_scheme calc
_refine_ls_wR_factor_gt 0.1147
_refine_ls_wR_factor_ref 0.1271
_reflns_Friedel_coverage 0.000
_reflns_number_gt 3520
_reflns_number_total 5199
_reflns_threshold_expression 'I > 2\s(I)'
_cod_data_source_file ao1c01466_si_001.cif
_cod_data_source_block im-23
_cod_original_cell_volume 1281.42(18)
_cod_database_code 4518753
_shelx_shelxl_version_number 2016/4
_chemical_oxdiff_formula C30H18O6
_shelx_space_group_comment
;
The symmetry employed for this shelxl refinement is uniquely defined
by the following loop, which should always be used as a source of
symmetry information in preference to the above space-group names.
They are only intended as comments.
;
_reflns_odcompleteness_completeness 99.10
_reflns_odcompleteness_iscentric 1
_reflns_odcompleteness_theta 26.32
_olex2_refinement_description
;
1. Fixed Uiso
 At 1.2 times of:
  All C(H) groups
 At 1.5 times of:
  All C(H,H,H) groups
2.a Ternary CH refined with riding coordinates:
 C10(H10), C21(H21), C20(H20)
2.b Aromatic/amide H refined with riding coordinates:
 C26(H26), C7(H7), C30(H30), C19(H19), C15(H15), C6(H6), C29(H29), C18(H18),
 C3(H3)
2.c Idealised Me refined as rotating group:
 C25(H25A,H25B,H25C), C14(H14A,H14B,H14C), C28(H28A,H28B,H28C), C2(H2A,H2B,
 H2C), C5(H5A,H5B,H5C), C17(H17A,H17B,H17C)
;
_olex2_submission_special_instructions 'No special instructions were received'
_oxdiff_exptl_absorpt_empirical_details
;
Empirical correction (ABSPACK) includes:
- Absorption correction using spherical harmonics
- Frame scaling
;
_oxdiff_exptl_absorpt_empirical_full_max 1.196
_oxdiff_exptl_absorpt_empirical_full_min 0.668

loop_
_space_group_symop_operation_xyz
'x, y, z'
'-x, -y, -z'

loop_
_atom_site_label
_atom_site_type_symbol
_atom_site_fract_x
_atom_site_fract_y
_atom_site_fract_z
_atom_site_U_iso_or_equiv
_atom_site_adp_type
_atom_site_occupancy
_atom_site_site_symmetry_order
_atom_site_calc_flag
_atom_site_refinement_flags_posn
_atom_site_refinement_flags_adp
_atom_site_refinement_flags_occupancy
_atom_site_disorder_assembly
_atom_site_disorder_group
O3 O 0.11505(11) 0.45872(11) 0.65614(9) 0.0375(3) Uani 1 1 d . . . . .
O4 O 0.13114(12) 0.39108(11) 0.46812(9) 0.0384(3) Uani 1 1 d . . . . .
O5 O 0.33907(12) 0.50420(12) 0.49241(9) 0.0438(3) Uani 1 1 d . . . . .
O2 O 0.33573(12) 0.55678(12) 0.68393(9) 0.0463(4) Uani 1 1 d . . . . .
O6 O 0.13706(14) 0.37546(13) 0.25561(10) 0.0524(4) Uani 1 1 d . . . . .
O1 O 0.17999(17) 0.50885(12) 0.87412(10) 0.0601(4) Uani 1 1 d . . . . .
C9 C 0.19701(17) 0.38997(16) 0.57578(13) 0.0344(4) Uani 1 1 d . . . . .
C8 C 0.19861(19) 0.26298(17) 0.58636(14) 0.0385(4) Uani 1 1 d . . . . .
C10 C 0.18697(18) 0.56806(16) 0.70657(13) 0.0362(4) Uani 1 1 d . . . . .
H10 H 0.140065 0.632263 0.677851 0.043 Uiso 1 1 calc R . . . .
C23 C 0.27820(18) 0.55326(16) 0.27512(13) 0.0356(4) Uani 1 1 d . . . . .
C21 C 0.19109(17) 0.48967(16) 0.44019(13) 0.0358(4) Uani 1 1 d . . . . .
H21 H 0.134877 0.560788 0.466016 0.043 Uiso 1 1 calc R . . . .
C24 C 0.36225(18) 0.51883(17) 0.18660(13) 0.0382(4) Uani 1 1 d . . . . .
C12 C 0.19785(18) 0.71788(16) 0.89693(13) 0.0361(4) Uani 1 1 d . . . . .
C22 C 0.19600(18) 0.46466(17) 0.31478(14) 0.0373(4) Uani 1 1 d . . . . .
C11 C 0.18719(19) 0.59262(16) 0.83350(14) 0.0381(4) Uani 1 1 d . . . . .
C13 C 0.13089(19) 0.75620(17) 0.99389(14) 0.0408(4) Uani 1 1 d . . . . .
C20 C 0.34236(18) 0.46473(17) 0.58992(13) 0.0384(4) Uani 1 1 d . . . . .
H20 H 0.428555 0.416227 0.599236 0.046 Uiso 1 1 calc R . . . .
C26 C 0.4401(2) 0.60660(19) 0.15700(15) 0.0474(5) Uani 1 1 d . . . . .
H26 H 0.498804 0.584010 0.100056 0.057 Uiso 1 1 calc R . . . .
C25 C 0.3757(2) 0.39170(18) 0.12584(16) 0.0553(6) Uani 1 1 d . . . . .
H25A H 0.380308 0.341936 0.177238 0.083 Uiso 1 1 calc GR . . . .
H25B H 0.463808 0.383738 0.090004 0.083 Uiso 1 1 calc GR . . . .
H25C H 0.291488 0.368186 0.071467 0.083 Uiso 1 1 calc GR . . . .
C7 C 0.1224(2) 0.23159(18) 0.66424(15) 0.0458(5) Uani 1 1 d . . . . .
H7 H 0.078902 0.290278 0.713913 0.055 Uiso 1 1 calc R . . . .
C30 C 0.2747(2) 0.67291(18) 0.32731(15) 0.0499(5) Uani 1 1 d . . . . .
H30 H 0.220098 0.696240 0.386627 0.060 Uiso 1 1 calc R . . . .
C19 C 0.2771(2) 0.79962(17) 0.85936(15) 0.0487(5) Uani 1 1 d . . . . .
H19 H 0.320306 0.774354 0.794461 0.058 Uiso 1 1 calc R . . . .
C27 C 0.4353(2) 0.72519(19) 0.20730(16) 0.0511(5) Uani 1 1 d . . . . .
C1 C 0.2698(2) 0.17497(19) 0.51502(16) 0.0542(5) Uani 1 1 d . . . . .
C15 C 0.1477(2) 0.87575(19) 1.04734(16) 0.0552(6) Uani 1 1 d . . . . .
H15 H 0.102831 0.902596 1.111277 0.066 Uiso 1 1 calc R . . . .
C14 C 0.0412(2) 0.67453(19) 1.03961(16) 0.0567(6) Uani 1 1 d . . . . .
H14A H -0.023100 0.624899 0.980590 0.085 Uiso 1 1 calc GR . . . .
H14B H -0.016501 0.720756 1.092799 0.085 Uiso 1 1 calc GR . . . .
H14C H 0.106052 0.625809 1.074616 0.085 Uiso 1 1 calc GR . . . .
C6 C 0.1093(2) 0.1144(2) 0.67000(17) 0.0582(6) Uani 1 1 d . . . . .
H6 H 0.055282 0.095631 0.722354 0.070 Uiso 1 1 calc R . . . .
C29 C 0.3496(3) 0.75705(19) 0.29341(17) 0.0589(6) Uani 1 1 d . . . . .
H29 H 0.343066 0.836765 0.328556 0.071 Uiso 1 1 calc R . . . .
C4 C 0.1746(3) 0.0255(2) 0.59999(18) 0.0608(6) Uani 1 1 d . . . . .
C16 C 0.2273(2) 0.95697(18) 1.01072(18) 0.0579(6) Uani 1 1 d . . . . .
C18 C 0.2931(2) 0.91696(19) 0.91589(18) 0.0601(6) Uani 1 1 d . . . . .
H18 H 0.348582 0.969432 0.889911 0.072 Uiso 1 1 calc R . . . .
C3 C 0.2560(3) 0.0589(2) 0.52560(18) 0.0675(7) Uani 1 1 d . . . . .
H3 H 0.304702 0.000224 0.479745 0.081 Uiso 1 1 calc R . . . .
C28 C 0.5197(3) 0.8173(2) 0.1698(2) 0.0759(8) Uani 1 1 d . . . . .
H28A H 0.620263 0.794367 0.165794 0.114 Uiso 1 1 calc GR . . . .
H28B H 0.516762 0.892770 0.221495 0.114 Uiso 1 1 calc GR . . . .
H28C H 0.475601 0.823382 0.098156 0.114 Uiso 1 1 calc GR . . . .
C2 C 0.3594(3) 0.2005(2) 0.42791(19) 0.0831(8) Uani 1 1 d . . . . .
H2A H 0.294390 0.221229 0.370037 0.125 Uiso 1 1 calc GR . . . .
H2B H 0.412329 0.131213 0.397636 0.125 Uiso 1 1 calc GR . . . .
H2C H 0.428105 0.265329 0.461050 0.125 Uiso 1 1 calc GR . . . .
C5 C 0.1562(3) -0.1032(2) 0.6033(2) 0.0911(9) Uani 1 1 d . . . . .
H5A H 0.107692 -0.107824 0.666145 0.137 Uiso 1 1 calc GR . . . .
H5B H 0.251434 -0.137826 0.608890 0.137 Uiso 1 1 calc GR . . . .
H5C H 0.097966 -0.145633 0.536932 0.137 Uiso 1 1 calc GR . . . .
C17 C 0.2434(3) 1.0856(2) 1.0742(2) 0.0937(9) Uani 1 1 d . . . . .
H17A H 0.169470 1.102541 1.123962 0.141 Uiso 1 1 calc GR . . . .
H17B H 0.231358 1.136037 1.023432 0.141 Uiso 1 1 calc GR . . . .
H17C H 0.339499 1.099934 1.115625 0.141 Uiso 1 1 calc GR . . . .

loop_
_atom_site_aniso_label
_atom_site_aniso_U_11
_atom_site_aniso_U_22
_atom_site_aniso_U_33
_atom_site_aniso_U_23
_atom_site_aniso_U_13
_atom_site_aniso_U_12
O3 0.0325(6) 0.0390(7) 0.0370(7) -0.0018(6) 0.0100(5) -0.0031(5)
O4 0.0321(6) 0.0504(8) 0.0317(6) 0.0089(6) 0.0019(5) -0.0069(6)
O5 0.0286(6) 0.0689(10) 0.0344(7) 0.0148(6) 0.0011(5) -0.0084(6)
O2 0.0367(7) 0.0582(9) 0.0378(7) -0.0012(6) 0.0062(5) -0.0116(6)
O6 0.0558(8) 0.0579(9) 0.0381(7) 0.0008(7) 0.0062(6) -0.0155(7)
O1 0.1020(12) 0.0387(8) 0.0431(8) 0.0142(7) 0.0142(8) -0.0003(8)
C9 0.0306(8) 0.0444(11) 0.0259(9) 0.0034(8) 0.0047(7) 0.0009(8)
C8 0.0404(9) 0.0419(11) 0.0309(9) 0.0049(8) 0.0021(8) 0.0009(8)
C10 0.0385(9) 0.0355(10) 0.0341(9) 0.0064(8) 0.0060(7) -0.0043(8)
C23 0.0355(9) 0.0424(11) 0.0286(9) 0.0085(8) 0.0026(7) 0.0037(8)
C21 0.0267(8) 0.0460(11) 0.0330(9) 0.0061(8) 0.0030(7) -0.0035(8)
C24 0.0397(9) 0.0438(11) 0.0292(9) 0.0057(8) 0.0020(7) 0.0011(8)
C12 0.0418(9) 0.0347(10) 0.0311(9) 0.0084(8) 0.0010(7) -0.0031(8)
C22 0.0301(8) 0.0465(12) 0.0328(9) 0.0044(9) 0.0044(7) 0.0030(8)
C11 0.0425(10) 0.0356(11) 0.0377(10) 0.0105(9) 0.0070(8) -0.0007(8)
C13 0.0455(10) 0.0415(11) 0.0333(10) 0.0060(9) 0.0019(8) -0.0021(9)
C20 0.0301(9) 0.0518(12) 0.0319(9) 0.0069(9) 0.0042(7) 0.0004(8)
C26 0.0517(11) 0.0577(14) 0.0350(10) 0.0135(10) 0.0093(8) -0.0040(10)
C25 0.0624(13) 0.0537(13) 0.0456(12) -0.0032(10) 0.0208(10) 0.0017(11)
C7 0.0532(11) 0.0434(12) 0.0397(10) 0.0055(9) 0.0104(9) 0.0015(9)
C30 0.0622(12) 0.0453(12) 0.0408(11) 0.0032(10) 0.0151(9) 0.0063(10)
C19 0.0622(12) 0.0428(12) 0.0423(11) 0.0111(10) 0.0089(9) -0.0061(10)
C27 0.0589(12) 0.0531(14) 0.0423(11) 0.0179(10) -0.0038(9) -0.0109(11)
C1 0.0649(13) 0.0538(14) 0.0403(11) 0.0016(10) 0.0113(10) 0.0131(11)
C15 0.0651(13) 0.0497(13) 0.0423(11) -0.0058(10) 0.0060(10) 0.0013(11)
C14 0.0685(13) 0.0583(14) 0.0440(11) 0.0071(10) 0.0200(10) -0.0077(11)
C6 0.0738(14) 0.0526(14) 0.0503(13) 0.0160(11) 0.0084(11) -0.0038(12)
C29 0.0870(16) 0.0358(12) 0.0517(13) 0.0066(10) 0.0074(12) 0.0005(11)
C4 0.0858(16) 0.0434(13) 0.0479(12) 0.0082(11) -0.0085(11) 0.0033(12)
C16 0.0701(14) 0.0348(12) 0.0618(14) 0.0045(11) -0.0057(11) -0.0059(11)
C18 0.0754(14) 0.0412(13) 0.0642(14) 0.0157(11) 0.0036(12) -0.0159(11)
C3 0.0966(18) 0.0487(14) 0.0504(13) -0.0021(11) 0.0100(12) 0.0228(13)
C28 0.0864(17) 0.0738(18) 0.0728(15) 0.0337(14) -0.0030(13) -0.0278(14)
C2 0.106(2) 0.0796(19) 0.0660(16) 0.0049(14) 0.0469(15) 0.0291(16)
C5 0.140(3) 0.0482(15) 0.0798(18) 0.0161(14) -0.0102(17) 0.0073(16)
C17 0.124(2) 0.0402(14) 0.100(2) -0.0081(14) -0.0032(17) -0.0095(15)

loop_
_atom_type_symbol
_atom_type_description
_atom_type_scat_dispersion_real
_atom_type_scat_dispersion_imag
_atom_type_scat_source
C C 0.0033 0.0016 'International Tables Vol C Tables 4.2.6.8 and 6.1.1.4'
H H 0.0000 0.0000 'International Tables Vol C Tables 4.2.6.8 and 6.1.1.4'
O O 0.0106 0.0060 'International Tables Vol C Tables 4.2.6.8 and 6.1.1.4'

loop_
_geom_angle_atom_site_label_1
_geom_angle_atom_site_label_2
_geom_angle_atom_site_label_3
_geom_angle
_geom_angle_site_symmetry_1
_geom_angle_site_symmetry_3
_geom_angle_publ_flag
C10 O3 C9 111.06(12) . . ?
C21 O4 C9 107.25(12) . . ?
C20 O5 C21 107.37(11) . . ?
C20 O2 C10 108.68(12) . . ?
O3 C9 O4 110.26(13) . . ?
O3 C9 C8 109.53(13) . . ?
O3 C9 C20 103.21(13) . . ?
O4 C9 C8 108.25(13) . . ?
O4 C9 C20 103.93(12) . . ?
C8 C9 C20 121.28(15) . . ?
C7 C8 C9 119.31(16) . . ?
C7 C8 C1 119.15(19) . . ?
C1 C8 C9 121.47(16) . . ?
O3 C10 O2 106.76(13) . . ?
O3 C10 H10 110.9 . . ?
O3 C10 C11 109.57(13) . . ?
O2 C10 H10 110.9 . . ?
O2 C10 C11 107.64(14) . . ?
C11 C10 H10 110.9 . . ?
C24 C23 C22 121.37(16) . . ?
C30 C23 C24 118.86(16) . . ?
C30 C23 C22 119.76(15) . . ?
O4 C21 O5 106.01(14) . . ?
O4 C21 H21 110.8 . . ?
O4 C21 C22 110.35(13) . . ?
O5 C21 H21 110.8 . . ?
O5 C21 C22 107.84(12) . . ?
C22 C21 H21 110.8 . . ?
C23 C24 C25 123.12(16) . . ?
C26 C24 C23 117.87(17) . . ?
C26 C24 C25 118.97(16) . . ?
C13 C12 C11 121.82(15) . . ?
C19 C12 C11 118.91(15) . . ?
C19 C12 C13 119.26(16) . . ?
O6 C22 C23 124.21(15) . . ?
O6 C22 C21 119.51(16) . . ?
C23 C22 C21 116.26(14) . . ?
O1 C11 C10 118.14(16) . . ?
O1 C11 C12 124.31(16) . . ?
C12 C11 C10 117.54(15) . . ?
C12 C13 C14 122.90(16) . . ?
C15 C13 C12 117.28(17) . . ?
C15 C13 C14 119.80(17) . . ?
O5 C20 C9 104.88(13) . . ?
O5 C20 H20 110.9 . . ?
O2 C20 O5 113.31(16) . . ?
O2 C20 C9 105.68(12) . . ?
O2 C20 H20 110.9 . . ?
C9 C20 H20 110.9 . . ?
C24 C26 H26 118.3 . . ?
C27 C26 C24 123.46(17) . . ?
C27 C26 H26 118.3 . . ?
C24 C25 H25A 109.5 . . ?
C24 C25 H25B 109.5 . . ?
C24 C25 H25C 109.5 . . ?
H25A C25 H25B 109.5 . . ?
H25A C25 H25C 109.5 . . ?
H25B C25 H25C 109.5 . . ?
C8 C7 H7 119.4 . . ?
C8 C7 C6 121.26(19) . . ?
C6 C7 H7 119.4 . . ?
C23 C30 H30 119.3 . . ?
C29 C30 C23 121.41(17) . . ?
C29 C30 H30 119.3 . . ?
C12 C19 H19 119.2 . . ?
C18 C19 C12 121.58(18) . . ?
C18 C19 H19 119.2 . . ?
C26 C27 C29 117.50(18) . . ?
C26 C27 C28 121.19(19) . . ?
C29 C27 C28 121.3(2) . . ?
C8 C1 C2 123.3(2) . . ?
C3 C1 C8 117.39(18) . . ?
C3 C1 C2 119.27(19) . . ?
C13 C15 H15 118.2 . . ?
C16 C15 C13 123.59(18) . . ?
C16 C15 H15 118.2 . . ?
C13 C14 H14A 109.5 . . ?
C13 C14 H14B 109.5 . . ?
C13 C14 H14C 109.5 . . ?
H14A C14 H14B 109.5 . . ?
H14A C14 H14C 109.5 . . ?
H14B C14 H14C 109.5 . . ?
C7 C6 H6 119.4 . . ?
C4 C6 C7 121.23(19) . . ?
C4 C6 H6 119.4 . . ?
C30 C29 C27 120.85(19) . . ?
C30 C29 H29 119.6 . . ?
C27 C29 H29 119.6 . . ?
C6 C4 C3 116.9(2) . . ?
C6 C4 C5 121.4(2) . . ?
C3 C4 C5 121.7(2) . . ?
C15 C16 C17 120.8(2) . . ?
C18 C16 C15 118.02(19) . . ?
C18 C16 C17 121.2(2) . . ?
C19 C18 C16 120.25(19) . . ?
C19 C18 H18 119.9 . . ?
C16 C18 H18 119.9 . . ?
C1 C3 H3 118.0 . . ?
C4 C3 C1 124.0(2) . . ?
C4 C3 H3 118.0 . . ?
C27 C28 H28A 109.5 . . ?
C27 C28 H28B 109.5 . . ?
C27 C28 H28C 109.5 . . ?
H28A C28 H28B 109.5 . . ?
H28A C28 H28C 109.5 . . ?
H28B C28 H28C 109.5 . . ?
C1 C2 H2A 109.5 . . ?
C1 C2 H2B 109.5 . . ?
C1 C2 H2C 109.5 . . ?
H2A C2 H2B 109.5 . . ?
H2A C2 H2C 109.5 . . ?
H2B C2 H2C 109.5 . . ?
C4 C5 H5A 109.5 . . ?
C4 C5 H5B 109.5 . . ?
C4 C5 H5C 109.5 . . ?
H5A C5 H5B 109.5 . . ?
H5A C5 H5C 109.5 . . ?
H5B C5 H5C 109.5 . . ?
C16 C17 H17A 109.5 . . ?
C16 C17 H17B 109.5 . . ?
C16 C17 H17C 109.5 . . ?
H17A C17 H17B 109.5 . . ?
H17A C17 H17C 109.5 . . ?
H17B C17 H17C 109.5 . . ?

loop_
_geom_bond_atom_site_label_1
_geom_bond_atom_site_label_2
_geom_bond_distance
_geom_bond_site_symmetry_2
_geom_bond_publ_flag
O3 C9 1.4156(19) . ?
O3 C10 1.4003(19) . ?
O4 C9 1.4174(19) . ?
O4 C21 1.401(2) . ?
O5 C21 1.4238(19) . ?
O5 C20 1.402(2) . ?
O2 C10 1.4190(19) . ?
O2 C20 1.397(2) . ?
O6 C22 1.205(2) . ?
O1 C11 1.205(2) . ?
C9 C8 1.510(3) . ?
C9 C20 1.554(2) . ?
C8 C7 1.377(2) . ?
C8 C1 1.402(3) . ?
C10 H10 0.9800 . ?
C10 C11 1.550(2) . ?
C23 C24 1.403(2) . ?
C23 C22 1.481(2) . ?
C23 C30 1.388(2) . ?
C21 H21 0.9800 . ?
C21 C22 1.537(2) . ?
C24 C26 1.385(2) . ?
C24 C25 1.502(3) . ?
C12 C11 1.478(2) . ?
C12 C13 1.402(2) . ?
C12 C19 1.391(2) . ?
C13 C15 1.389(3) . ?
C13 C14 1.504(2) . ?
C20 H20 0.9800 . ?
C26 H26 0.9300 . ?
C26 C27 1.373(3) . ?
C25 H25A 0.9600 . ?
C25 H25B 0.9600 . ?
C25 H25C 0.9600 . ?
C7 H7 0.9300 . ?
C7 C6 1.384(3) . ?
C30 H30 0.9300 . ?
C30 C29 1.365(3) . ?
C19 H19 0.9300 . ?
C19 C18 1.376(3) . ?
C27 C29 1.386(3) . ?
C27 C28 1.509(3) . ?
C1 C3 1.390(3) . ?
C1 C2 1.520(3) . ?
C15 H15 0.9300 . ?
C15 C16 1.381(3) . ?
C14 H14A 0.9600 . ?
C14 H14B 0.9600 . ?
C14 H14C 0.9600 . ?
C6 H6 0.9300 . ?
C6 C4 1.371(3) . ?
C29 H29 0.9300 . ?
C4 C3 1.380(3) . ?
C4 C5 1.513(3) . ?
C16 C18 1.376(3) . ?
C16 C17 1.513(3) . ?
C18 H18 0.9300 . ?
C3 H3 0.9300 . ?
C28 H28A 0.9600 . ?
C28 H28B 0.9600 . ?
C28 H28C 0.9600 . ?
C2 H2A 0.9600 . ?
C2 H2B 0.9600 . ?
C2 H2C 0.9600 . ?
C5 H5A 0.9600 . ?
C5 H5B 0.9600 . ?
C5 H5C 0.9600 . ?
C17 H17A 0.9600 . ?
C17 H17B 0.9600 . ?
C17 H17C 0.9600 . ?

loop_
_geom_torsion_atom_site_label_1
_geom_torsion_atom_site_label_2
_geom_torsion_atom_site_label_3
_geom_torsion_atom_site_label_4
_geom_torsion
_geom_torsion_site_symmetry_1
_geom_torsion_site_symmetry_2
_geom_torsion_site_symmetry_3
_geom_torsion_site_symmetry_4
_geom_torsion_publ_flag
O3 C9 C8 C7 1.9(2) . . . . ?
O3 C9 C8 C1 178.65(15) . . . . ?
O3 C9 C20 O5 -112.30(14) . . . . ?
O3 C9 C20 O2 7.68(18) . . . . ?
O3 C10 C11 O1 26.0(2) . . . . ?
O3 C10 C11 C12 -154.61(15) . . . . ?
O4 C9 C8 C7 -118.36(16) . . . . ?
O4 C9 C8 C1 58.4(2) . . . . ?
O4 C9 C20 O5 2.82(17) . . . . ?
O4 C9 C20 O2 122.81(15) . . . . ?
O4 C21 C22 O6 8.0(2) . . . . ?
O4 C21 C22 C23 -170.62(14) . . . . ?
O5 C21 C22 O6 123.33(18) . . . . ?
O5 C21 C22 C23 -55.3(2) . . . . ?
O2 C10 C11 O1 -89.71(19) . . . . ?
O2 C10 C11 C12 89.66(19) . . . . ?
C9 O3 C10 O2 -17.45(18) . . . . ?
C9 O3 C10 C11 -133.74(15) . . . . ?
C9 O4 C21 O5 32.99(16) . . . . ?
C9 O4 C21 C22 149.51(14) . . . . ?
C9 C8 C7 C6 173.90(18) . . . . ?
C9 C8 C1 C3 -175.25(18) . . . . ?
C9 C8 C1 C2 4.6(3) . . . . ?
C8 C9 C20 O5 124.71(16) . . . . ?
C8 C9 C20 O2 -115.31(17) . . . . ?
C8 C7 C6 C4 1.5(3) . . . . ?
C8 C1 C3 C4 1.4(3) . . . . ?
C10 O3 C9 O4 -104.49(15) . . . . ?
C10 O3 C9 C8 136.49(14) . . . . ?
C10 O3 C9 C20 6.01(17) . . . . ?
C10 O2 C20 O5 95.86(15) . . . . ?
C10 O2 C20 C9 -18.43(19) . . . . ?
C23 C24 C26 C27 -2.2(3) . . . . ?
C23 C30 C29 C27 -1.8(3) . . . . ?
C21 O4 C9 O3 88.34(15) . . . . ?
C21 O4 C9 C8 -151.86(13) . . . . ?
C21 O4 C9 C20 -21.69(17) . . . . ?
C21 O5 C20 O2 -98.01(15) . . . . ?
C21 O5 C20 C9 16.75(18) . . . . ?
C24 C23 C22 O6 -35.4(3) . . . . ?
C24 C23 C22 C21 143.11(17) . . . . ?
C24 C23 C30 C29 0.8(3) . . . . ?
C24 C26 C27 C29 1.2(3) . . . . ?
C24 C26 C27 C28 -178.50(19) . . . . ?
C12 C13 C15 C16 -0.8(3) . . . . ?
C12 C19 C18 C16 -1.5(3) . . . . ?
C22 C23 C24 C26 -177.73(16) . . . . ?
C22 C23 C24 C25 0.0(3) . . . . ?
C22 C23 C30 C29 179.68(18) . . . . ?
C11 C12 C13 C15 179.94(18) . . . . ?
C11 C12 C13 C14 -1.2(3) . . . . ?
C11 C12 C19 C18 -178.8(2) . . . . ?
C13 C12 C11 O1 -32.3(3) . . . . ?
C13 C12 C11 C10 148.41(17) . . . . ?
C13 C12 C19 C18 0.9(3) . . . . ?
C13 C15 C16 C18 0.2(3) . . . . ?
C13 C15 C16 C17 -178.9(2) . . . . ?
C20 O5 C21 O4 -31.05(17) . . . . ?
C20 O5 C21 C22 -149.24(15) . . . . ?
C20 O2 C10 O3 22.51(18) . . . . ?
C20 O2 C10 C11 140.08(15) . . . . ?
C20 C9 C8 C7 121.84(17) . . . . ?
C20 C9 C8 C1 -61.4(2) . . . . ?
C26 C27 C29 C30 0.8(3) . . . . ?
C25 C24 C26 C27 179.98(19) . . . . ?
C7 C8 C1 C3 1.5(3) . . . . ?
C7 C8 C1 C2 -178.7(2) . . . . ?
C7 C6 C4 C3 1.4(3) . . . . ?
C7 C6 C4 C5 -177.9(2) . . . . ?
C30 C23 C24 C26 1.2(3) . . . . ?
C30 C23 C24 C25 178.89(18) . . . . ?
C30 C23 C22 O6 145.7(2) . . . . ?
C30 C23 C22 C21 -35.8(2) . . . . ?
C19 C12 C11 O1 147.5(2) . . . . ?
C19 C12 C11 C10 -31.9(2) . . . . ?
C19 C12 C13 C15 0.2(3) . . . . ?
C19 C12 C13 C14 179.02(18) . . . . ?
C1 C8 C7 C6 -2.9(3) . . . . ?
C15 C16 C18 C19 0.9(3) . . . . ?
C14 C13 C15 C16 -179.6(2) . . . . ?
C6 C4 C3 C1 -2.8(4) . . . . ?
C28 C27 C29 C30 -179.5(2) . . . . ?
C2 C1 C3 C4 -178.4(2) . . . . ?
C5 C4 C3 C1 176.4(2) . . . . ?
C17 C16 C18 C19 -180.0(2) . . . . ?
